data_1513546
loop_
_publ_author_name
'Li, Xiao-Long'
'Zhao, Bing-Xin'
'Huang, Xiao-Jun'
'Zhang, Dong-Mei'
'Jiang, Ren-Wang'
'Li, Ying-Jie'
'Jian, Yu-Qing'
'Wang, Ying'
'Li, Yao-Lan'
'Ye, Wen-Cai'

_publ_section_title
;
 (+)- and (-)-Cajanusine, a pair of new enantiomeric stilbene dimers with
 a new skeleton from the leaves of Cajanus cajan.
;
_journal_issue 1
_journal_name_full 'Organic letters'
_journal_page_first 224
_journal_page_last 227
_journal_paper_doi 10.1021/ol403211a
_journal_volume 16
_journal_year 2014
_chemical_absolute_configuration rm
_chemical_formula_sum 'C35 H36 O4'
_chemical_formula_weight 520.64
_chemical_name_systematic
; 
 ? 
;
_space_group_IT_number 2
_symmetry_cell_setting triclinic
_symmetry_space_group_name_Hall '-P 1'
_symmetry_space_group_name_H-M 'P -1'
_atom_sites_solution_hydrogens geom
_atom_sites_solution_primary direct
_atom_sites_solution_secondary difmap
_audit_creation_method SHELXL-97
_cell_angle_alpha 98.551(7)
_cell_angle_beta 108.489(7)
_cell_angle_gamma 101.040(8)
_cell_formula_units_Z 2
_cell_length_a 10.2181(9)
_cell_length_b 10.6644(10)
_cell_length_c 14.3363(11)
_cell_measurement_reflns_used 3037
_cell_measurement_temperature 173(2)
_cell_measurement_theta_max 62.7690
_cell_measurement_theta_min 4.322
_cell_volume 1416.9(2)
_computing_cell_refinement 'CrysAlis PRO '
_computing_data_collection 'CrysAlis PRO '
_computing_data_reduction 'CrysAlis PRO'
_computing_molecular_graphics 'XP (Sheldrick, 2008)'
_computing_publication_material 'XP (Sheldrick, 2008)'
_computing_structure_refinement 'SHELXL97 (Sheldrick, 2008)'
_computing_structure_solution 'SHELXS97 (Sheldrick, 2008)'
_diffrn_ambient_temperature 173(2)
_diffrn_measured_fraction_theta_full 0.993
_diffrn_measured_fraction_theta_max 0.993
_diffrn_measurement_device_type 'Agilent Gemimi S ultra sappharie CCD'
_diffrn_measurement_method 'Omega scan'
_diffrn_radiation_monochromator graphite
_diffrn_radiation_source 'fine-focus sealed tube'
_diffrn_radiation_type CuK\a
_diffrn_radiation_wavelength 1.54184
_diffrn_reflns_av_R_equivalents 0.0412
_diffrn_reflns_av_sigmaI/netI 0.0441
_diffrn_reflns_limit_h_max 11
_diffrn_reflns_limit_h_min -7
_diffrn_reflns_limit_k_max 12
_diffrn_reflns_limit_k_min -12
_diffrn_reflns_limit_l_max 16
_diffrn_reflns_limit_l_min -16
_diffrn_reflns_number 10832
_diffrn_reflns_theta_full 62.74
_diffrn_reflns_theta_max 62.74
_diffrn_reflns_theta_min 3.34
_exptl_absorpt_coefficient_mu 0.619
_exptl_absorpt_correction_T_max 1.000
_exptl_absorpt_correction_T_min 0.9202
_exptl_absorpt_correction_type multi-scan
_exptl_absorpt_process_details 'SADABS (Sheldrick, 2004)'
_exptl_crystal_colour colorless
_exptl_crystal_density_diffrn 1.220
_exptl_crystal_density_method 'not measured'
_exptl_crystal_description plate
_exptl_crystal_F_000 556
_exptl_crystal_size_max 0.42
_exptl_crystal_size_mid 0.28
_exptl_crystal_size_min 0.15
_refine_diff_density_max 0.193
_refine_diff_density_min -0.253
_refine_diff_density_rms 0.044
_refine_ls_extinction_method none
_refine_ls_goodness_of_fit_ref 1.050
_refine_ls_hydrogen_treatment mixed
_refine_ls_matrix_type full
_refine_ls_number_parameters 352
_refine_ls_number_reflns 4518
_refine_ls_number_restraints 0
_refine_ls_restrained_S_all 1.050
_refine_ls_R_factor_all 0.0610
_refine_ls_R_factor_gt 0.0444
_refine_ls_shift/su_max 0.001
_refine_ls_shift/su_mean 0.000
_refine_ls_structure_factor_coef Fsqd
_refine_ls_weighting_details 'calc w=1/[\s^2^(Fo^2^)+(0.0513P)^2^+0.3031P] where P=(Fo^2^+2Fc^2^)/3'
_refine_ls_weighting_scheme calc
_refine_ls_wR_factor_gt 0.1033
_refine_ls_wR_factor_ref 0.1169
_reflns_number_gt 3533
_reflns_number_total 4518
_reflns_threshold_expression >2sigma(I)
_cod_data_source_file ol403211a_si_002.cif
_cod_data_source_block md3
_cod_depositor_comments
;
The following automatic conversions were performed:

'_symmetry_cell_setting' value 'Triclinic' changed to 'triclinic'
according to
/usr/data/users/saulius/automatic-downloads/current/ACS/lib/dictionaries/cif_core.dic
dictionary named 'cif_core.dic' version 2.4.2 from 2011-04-26.

Automatic conversion script
Id: cif_fix_values 2281 2013-09-26 08:29:07Z andrius 
;
_cod_original_sg_symbol_H-M P-1
_cod_database_code 1513546

loop_
_symmetry_equiv_pos_as_xyz
'x, y, z'
'-x, -y, -z'

loop_
_atom_site_label
_atom_site_type_symbol
_atom_site_fract_x
_atom_site_fract_y
_atom_site_fract_z
_atom_site_U_iso_or_equiv
_atom_site_adp_type
_atom_site_occupancy
_atom_site_symmetry_multiplicity
_atom_site_calc_flag
_atom_site_refinement_flags
O1 O 0.22791(15) 0.45622(14) 0.42767(10) 0.0392(4) Uani 1 1 d .
O2 O 0.02818(13) 0.79502(13) 0.50763(10) 0.0326(3) Uani 1 1 d .
O3 O 0.81714(15) 0.95996(15) 1.01319(10) 0.0412(4) Uani 1 1 d .
O4 O 0.90367(14) 0.68418(15) 0.76648(10) 0.0405(4) Uani 1 1 d .
H4A H 0.8658 0.6413 0.7081 0.061 Uiso 1 1 calc R
C1 C 0.31236(18) 0.66270(17) 0.67781(13) 0.0222(4) Uani 1 1 d .
C2 C 0.20632(18) 0.74910(17) 0.64824(13) 0.0235(4) Uani 1 1 d .
H2A H 0.1479 0.7520 0.6907 0.028 Uiso 1 1 calc R
C3 C 0.11919(18) 0.72008(18) 0.53888(14) 0.0239(4) Uani 1 1 d .
C4 C 0.12761(18) 0.62867(18) 0.46565(14) 0.0253(4) Uani 1 1 d .
C5 C 0.21546(19) 0.53872(18) 0.49279(14) 0.0259(4) Uani 1 1 d .
C6 C 0.28470(19) 0.53585(17) 0.60169(13) 0.0251(4) Uani 1 1 d .
H6A H 0.3750 0.5138 0.6103 0.030 Uiso 1 1 calc R
H6B H 0.2244 0.4663 0.6172 0.030 Uiso 1 1 calc R
C7 C 0.34066(19) 0.63778(17) 0.78171(13) 0.0241(4) Uani 1 1 d .
H7A H 0.4272 0.6183 0.8115 0.029 Uiso 1 1 calc R
C8 C 0.25818(19) 0.64000(18) 0.83634(14) 0.0268(4) Uani 1 1 d .
H8A H 0.1724 0.6621 0.8092 0.032 Uiso 1 1 calc R
C9 C 0.2923(2) 0.61004(19) 0.93716(14) 0.0286(4) Uani 1 1 d .
C10 C 0.4317(2) 0.64120(19) 1.00537(14) 0.0314(5) Uani 1 1 d .
H10A H 0.5057 0.6858 0.9887 0.038 Uiso 1 1 calc R
C11 C 0.4616(2) 0.6066(2) 1.09753(15) 0.0391(5) Uani 1 1 d .
H11A H 0.5553 0.6280 1.1423 0.047 Uiso 1 1 calc R
C12 C 0.3541(3) 0.5408(2) 1.12364(17) 0.0492(6) Uani 1 1 d .
H12A H 0.3748 0.5180 1.1859 0.059 Uiso 1 1 calc R
C13 C 0.2158(3) 0.5089(3) 1.05733(19) 0.0590(7) Uani 1 1 d .
H13A H 0.1428 0.4630 1.0742 0.071 Uiso 1 1 calc R
C14 C 0.1847(2) 0.5448(3) 0.96534(17) 0.0487(6) Uani 1 1 d .
H14A H 0.0903 0.5250 0.9218 0.058 Uiso 1 1 calc R
C15 C 0.0451(2) 0.6157(2) 0.35509(14) 0.0304(4) Uani 1 1 d .
H15A H 0.0113 0.5235 0.3217 0.036 Uiso 1 1 calc R
H15B H -0.0377 0.6502 0.3489 0.036 Uiso 1 1 calc R
C16 C 0.1316(2) 0.6860(2) 0.30256(15) 0.0361(5) Uani 1 1 d .
H16A H 0.2205 0.6696 0.3117 0.043 Uiso 1 1 calc R
C17 C 0.0961(3) 0.7684(2) 0.24498(17) 0.0470(6) Uani 1 1 d .
C18 C 0.1944(4) 0.8308(3) 0.1963(2) 0.0841(10) Uani 1 1 d .
H18A H 0.2804 0.8016 0.2154 0.126 Uiso 1 1 calc R
H18B H 0.2173 0.9245 0.2184 0.126 Uiso 1 1 calc R
H18C H 0.1482 0.8062 0.1243 0.126 Uiso 1 1 calc R
C19 C -0.0432(4) 0.8059(3) 0.2211(3) 0.0886(11) Uani 1 1 d .
H19A H -0.0993 0.7619 0.2547 0.133 Uiso 1 1 calc R
H19B H -0.0941 0.7808 0.1495 0.133 Uiso 1 1 calc R
H19C H -0.0253 0.8990 0.2436 0.133 Uiso 1 1 calc R
C20 C -0.0036(2) 0.8803(2) 0.58037(17) 0.0396(5) Uani 1 1 d .
H20A H -0.0694 0.9262 0.5460 0.059 Uiso 1 1 calc R
H20B H 0.0828 0.9425 0.6253 0.059 Uiso 1 1 calc R
H20C H -0.0453 0.8293 0.6184 0.059 Uiso 1 1 calc R
C1' C 0.58285(18) 0.79973(17) 0.75087(13) 0.0217(4) Uani 1 1 d .
C2' C 0.62697(19) 0.87567(18) 0.84868(13) 0.0255(4) Uani 1 1 d .
H2'A H 0.5658 0.9184 0.8687 0.031 Uiso 1 1 calc R
C3' C 0.7626(2) 0.88680(19) 0.91574(14) 0.0286(4) Uani 1 1 d .
C4' C 0.85521(19) 0.82331(19) 0.88770(14) 0.0306(5) Uani 1 1 d .
H4'A H 0.9463 0.8319 0.9333 0.037 Uiso 1 1 calc R
C5' C 0.81068(19) 0.74740(19) 0.79155(14) 0.0274(4) Uani 1 1 d .
C6' C 0.67486(18) 0.73560(18) 0.72230(13) 0.0245(4) Uani 1 1 d .
H6'A H 0.6461 0.6849 0.6572 0.029 Uiso 1 1 calc R
C7' C 0.43407(18) 0.77766(17) 0.67621(13) 0.0213(4) Uani 1 1 d .
H7'A H 0.4377 0.7651 0.6081 0.026 Uiso 1 1 calc R
C8' C 0.33998(18) 0.87310(17) 0.68541(13) 0.0229(4) Uani 1 1 d .
H8'A H 0.3621 0.9089 0.7573 0.028 Uiso 1 1 calc R
C9' C 0.34820(18) 0.98566(18) 0.63361(14) 0.0253(4) Uani 1 1 d .
C10' C 0.33967(18) 0.96973(19) 0.53363(14) 0.0264(4) Uani 1 1 d .
H10B H 0.3262 0.8862 0.4961 0.032 Uiso 1 1 calc R
C11' C 0.35086(19) 1.07577(19) 0.48897(15) 0.0307(5) Uani 1 1 d .
H11B H 0.3444 1.0630 0.4219 0.037 Uiso 1 1 calc R
C12' C 0.3715(2) 1.2001(2) 0.54357(16) 0.0396(5) Uani 1 1 d .
H12B H 0.3799 1.2715 0.5137 0.048 Uiso 1 1 calc R
C13' C 0.3798(3) 1.2182(2) 0.64269(17) 0.0515(6) Uani 1 1 d .
H13B H 0.3928 1.3019 0.6796 0.062 Uiso 1 1 calc R
C14' C 0.3688(2) 1.1119(2) 0.68744(16) 0.0405(5) Uani 1 1 d .
H14B H 0.3753 1.1253 0.7545 0.049 Uiso 1 1 calc R
C15' C 0.7307(3) 1.0301(3) 1.04701(17) 0.0526(6) Uani 1 1 d .
H15C H 0.7815 1.0764 1.1160 0.079 Uiso 1 1 calc R
H15D H 0.6447 0.9700 1.0422 0.079 Uiso 1 1 calc R
H15E H 0.7073 1.0916 1.0058 0.079 Uiso 1 1 calc R

loop_
_atom_site_aniso_label
_atom_site_aniso_U_11
_atom_site_aniso_U_22
_atom_site_aniso_U_33
_atom_site_aniso_U_23
_atom_site_aniso_U_13
_atom_site_aniso_U_12
O1 0.0504(9) 0.0372(9) 0.0296(8) 0.0017(7) 0.0113(7) 0.0199(7)
O2 0.0279(7) 0.0357(8) 0.0371(8) 0.0121(6) 0.0085(6) 0.0170(6)
O3 0.0381(8) 0.0465(9) 0.0276(7) -0.0098(7) 0.0038(6) 0.0123(7)
O4 0.0298(7) 0.0548(10) 0.0329(8) -0.0035(7) 0.0059(6) 0.0208(7)
C1 0.0246(9) 0.0186(9) 0.0260(10) 0.0071(8) 0.0095(8) 0.0088(7)
C2 0.0255(9) 0.0226(10) 0.0274(10) 0.0086(8) 0.0123(8) 0.0103(8)
C3 0.0182(9) 0.0230(10) 0.0326(10) 0.0119(8) 0.0090(8) 0.0056(7)
C4 0.0216(9) 0.0254(10) 0.0283(10) 0.0074(8) 0.0084(8) 0.0044(7)
C5 0.0256(10) 0.0228(10) 0.0291(10) 0.0049(8) 0.0112(8) 0.0035(8)
C6 0.0282(10) 0.0205(10) 0.0286(10) 0.0075(8) 0.0104(8) 0.0086(8)
C7 0.0247(9) 0.0213(10) 0.0273(10) 0.0082(8) 0.0079(8) 0.0084(7)
C8 0.0255(10) 0.0273(11) 0.0260(10) 0.0058(8) 0.0067(8) 0.0075(8)
C9 0.0341(11) 0.0282(11) 0.0266(10) 0.0058(8) 0.0132(8) 0.0109(8)
C10 0.0398(11) 0.0277(11) 0.0267(10) 0.0049(9) 0.0122(9) 0.0086(9)
C11 0.0503(13) 0.0388(13) 0.0277(11) 0.0072(10) 0.0095(10) 0.0180(10)
C12 0.0670(17) 0.0610(17) 0.0348(12) 0.0247(12) 0.0259(12) 0.0270(13)
C13 0.0570(16) 0.085(2) 0.0534(16) 0.0375(15) 0.0326(13) 0.0209(14)
C14 0.0383(12) 0.0717(18) 0.0444(13) 0.0239(13) 0.0198(11) 0.0160(11)
C15 0.0280(10) 0.0301(11) 0.0284(10) 0.0062(9) 0.0050(8) 0.0057(8)
C16 0.0344(11) 0.0424(13) 0.0298(11) 0.0077(10) 0.0110(9) 0.0071(9)
C17 0.0709(16) 0.0371(13) 0.0343(12) 0.0109(11) 0.0200(11) 0.0125(11)
C18 0.122(3) 0.074(2) 0.0635(19) 0.0330(17) 0.0472(19) 0.0046(19)
C19 0.132(3) 0.095(3) 0.083(2) 0.056(2) 0.053(2) 0.079(2)
C20 0.0368(12) 0.0414(13) 0.0529(14) 0.0162(11) 0.0214(10) 0.0248(10)
C1' 0.0243(9) 0.0175(9) 0.0237(9) 0.0071(8) 0.0085(8) 0.0044(7)
C2' 0.0277(10) 0.0227(10) 0.0280(10) 0.0045(8) 0.0115(8) 0.0089(8)
C3' 0.0326(10) 0.0258(11) 0.0223(10) 0.0012(8) 0.0075(8) 0.0030(8)
C4' 0.0229(10) 0.0350(12) 0.0281(10) 0.0043(9) 0.0030(8) 0.0067(8)
C5' 0.0251(10) 0.0290(11) 0.0297(10) 0.0062(9) 0.0106(8) 0.0098(8)
C6' 0.0276(10) 0.0252(10) 0.0207(9) 0.0048(8) 0.0086(8) 0.0072(8)
C7' 0.0248(9) 0.0201(10) 0.0211(9) 0.0049(8) 0.0093(7) 0.0085(7)
C8' 0.0264(9) 0.0209(10) 0.0223(9) 0.0049(8) 0.0078(8) 0.0093(7)
C9' 0.0234(9) 0.0238(10) 0.0287(10) 0.0070(8) 0.0067(8) 0.0093(7)
C10' 0.0273(10) 0.0233(10) 0.0305(10) 0.0069(8) 0.0105(8) 0.0099(8)
C11' 0.0301(10) 0.0342(12) 0.0316(11) 0.0132(9) 0.0115(8) 0.0117(8)
C12' 0.0514(13) 0.0256(12) 0.0396(12) 0.0162(10) 0.0098(10) 0.0089(9)
C13' 0.0878(18) 0.0221(12) 0.0363(13) 0.0074(10) 0.0091(12) 0.0163(11)
C14' 0.0654(15) 0.0250(11) 0.0282(11) 0.0063(9) 0.0105(10) 0.0154(10)
C15' 0.0544(14) 0.0582(16) 0.0363(13) -0.0138(12) 0.0121(11) 0.0197(12)

loop_
_atom_type_symbol
_atom_type_description
_atom_type_scat_dispersion_real
_atom_type_scat_dispersion_imag
_atom_type_scat_source
C C 0.0181 0.0091 'International Tables Vol C Tables 4.2.6.8 and 6.1.1.4'
H H 0.0000 0.0000 'International Tables Vol C Tables 4.2.6.8 and 6.1.1.4'
O O 0.0492 0.0322 'International Tables Vol C Tables 4.2.6.8 and 6.1.1.4'

loop_
_geom_angle_atom_site_label_1
_geom_angle_atom_site_label_2
_geom_angle_atom_site_label_3
_geom_angle
C3 O2 C20 119.96(15)
C3' O3 C15' 118.18(16)
C7 C1 C6 110.44(14)
C7 C1 C2 114.53(15)
C6 C1 C2 116.55(15)
C7 C1 C7' 111.38(14)
C6 C1 C7' 113.89(14)
C2 C1 C7' 88.44(13)
C3 C2 C1 114.96(15)
C3 C2 C8' 114.77(14)
C1 C2 C8' 88.22(13)
O2 C3 C4 116.25(16)
O2 C3 C2 117.88(16)
C4 C3 C2 125.77(16)
C3 C4 C5 119.96(17)
C3 C4 C15 121.83(17)
C5 C4 C15 118.20(17)
O1 C5 C4 121.49(17)
O1 C5 C6 117.98(16)
C4 C5 C6 120.35(16)
C5 C6 C1 115.53(15)
C8 C7 C1 128.20(17)
C7 C8 C9 124.74(17)
C14 C9 C10 117.89(18)
C14 C9 C8 120.22(18)
C10 C9 C8 121.85(17)
C11 C10 C9 120.72(19)
C12 C11 C10 120.6(2)
C11 C12 C13 119.6(2)
C12 C13 C14 120.2(2)
C13 C14 C9 120.9(2)
C16 C15 C4 113.23(16)
C17 C16 C15 127.4(2)
C16 C17 C19 123.9(2)
C16 C17 C18 121.3(2)
C19 C17 C18 114.9(2)
C6' C1' C2' 119.67(16)
C6' C1' C7' 118.21(16)
C2' C1' C7' 122.00(16)
C3' C2' C1' 119.43(17)
O3 C3' C2' 124.16(17)
O3 C3' C4' 114.61(17)
C2' C3' C4' 121.23(17)
C5' C4' C3' 119.13(17)
O4 C5' C4' 117.83(16)
O4 C5' C6' 121.47(17)
C4' C5' C6' 120.70(17)
C1' C6' C5' 119.83(17)
C1' C7' C8' 122.09(15)
C1' C7' C1 118.55(14)
C8' C7' C1 88.90(12)
C9' C8' C7' 118.38(15)
C9' C8' C2 123.70(15)
C7' C8' C2 88.16(13)
C14' C9' C10' 117.77(18)
C14' C9' C8' 119.51(17)
C10' C9' C8' 122.70(17)
C11' C10' C9' 121.23(18)
C12' C11' C10' 120.16(18)
C11' C12' C13' 119.64(19)
C12' C13' C14' 120.2(2)
C13' C14' C9' 121.0(2)

loop_
_geom_bond_atom_site_label_1
_geom_bond_atom_site_label_2
_geom_bond_distance
O1 C5 1.239(2)
O2 C3 1.353(2)
O2 C20 1.438(2)
O3 C3' 1.374(2)
O3 C15' 1.411(3)
O4 C5' 1.370(2)
C1 C7 1.499(2)
C1 C6 1.523(2)
C1 C2 1.552(2)
C1 C7' 1.579(2)
C2 C3 1.487(3)
C2 C8' 1.592(2)
C3 C4 1.358(3)
C4 C5 1.448(3)
C4 C15 1.512(3)
C5 C6 1.504(3)
C7 C8 1.321(3)
C8 C9 1.474(3)
C9 C14 1.389(3)
C9 C10 1.391(3)
C10 C11 1.381(3)
C11 C12 1.371(3)
C12 C13 1.372(3)
C13 C14 1.385(3)
C15 C16 1.499(3)
C16 C17 1.316(3)
C17 C19 1.501(4)
C17 C18 1.505(3)
C1' C6' 1.388(2)
C1' C2' 1.395(2)
C1' C7' 1.506(2)
C2' C3' 1.385(3)
C3' C4' 1.386(3)
C4' C5' 1.375(3)
C5' C6' 1.396(3)
C7' C8' 1.547(2)
C8' C9' 1.505(3)
C9' C14' 1.390(3)
C9' C10' 1.391(3)
C10' C11' 1.383(3)
C11' C12' 1.376(3)
C12' C13' 1.378(3)
C13' C14' 1.387(3)

loop_
_geom_torsion_atom_site_label_1
_geom_torsion_atom_site_label_2
_geom_torsion_atom_site_label_3
_geom_torsion_atom_site_label_4
_geom_torsion
C7 C1 C2 C3 -149.08(15)
C6 C1 C2 C3 -18.0(2)
C7' C1 C2 C3 98.06(16)
C7 C1 C2 C8' 94.31(16)
C6 C1 C2 C8' -134.61(15)
C7' C1 C2 C8' -18.55(12)
C20 O2 C3 C4 170.74(16)
C20 O2 C3 C2 -12.5(2)
C1 C2 C3 O2 -177.75(14)
C8' C2 C3 O2 -77.55(19)
C1 C2 C3 C4 -1.4(2)
C8' C2 C3 C4 98.8(2)
O2 C3 C4 C5 -176.12(15)
C2 C3 C4 C5 7.5(3)
O2 C3 C4 C15 2.8(2)
C2 C3 C4 C15 -173.67(16)
C3 C4 C5 O1 -178.33(17)
C15 C4 C5 O1 2.7(3)
C3 C4 C5 C6 6.7(3)
C15 C4 C5 C6 -172.18(15)
O1 C5 C6 C1 159.25(16)
C4 C5 C6 C1 -25.7(2)
C7 C1 C6 C5 163.55(15)
C2 C1 C6 C5 30.6(2)
C7' C1 C6 C5 -70.25(19)
C6 C1 C7 C8 -109.4(2)
C2 C1 C7 C8 24.6(3)
C7' C1 C7 C8 123.0(2)
C1 C7 C8 C9 177.93(18)
C7 C8 C9 C14 -144.0(2)
C7 C8 C9 C10 33.7(3)
C14 C9 C10 C11 0.8(3)
C8 C9 C10 C11 -176.93(19)
C9 C10 C11 C12 -0.1(3)
C10 C11 C12 C13 0.2(4)
C11 C12 C13 C14 -1.1(4)
C12 C13 C14 C9 1.9(4)
C10 C9 C14 C13 -1.7(3)
C8 C9 C14 C13 176.1(2)
C3 C4 C15 C16 96.8(2)
C5 C4 C15 C16 -84.3(2)
C4 C15 C16 C17 -130.1(2)
C15 C16 C17 C19 -0.5(4)
C15 C16 C17 C18 -179.5(2)
C6' C1' C2' C3' 0.5(3)
C7' C1' C2' C3' 176.56(16)
C15' O3 C3' C2' -1.0(3)
C15' O3 C3' C4' 178.64(19)
C1' C2' C3' O3 179.30(17)
C1' C2' C3' C4' -0.4(3)
O3 C3' C4' C5' 179.96(17)
C2' C3' C4' C5' -0.4(3)
C3' C4' C5' O4 -179.00(17)
C3' C4' C5' C6' 0.9(3)
C2' C1' C6' C5' 0.1(3)
C7' C1' C6' C5' -176.15(16)
O4 C5' C6' C1' 179.14(17)
C4' C5' C6' C1' -0.8(3)
C6' C1' C7' C8' -160.68(16)
C2' C1' C7' C8' 23.2(2)
C6' C1' C7' C1 90.94(19)
C2' C1' C7' C1 -85.2(2)
C7 C1 C7' C1' 29.8(2)
C6 C1 C7' C1' -95.92(18)
C2 C1 C7' C1' 145.58(15)
C7 C1 C7' C8' -96.70(15)
C6 C1 C7' C8' 137.60(15)
C2 C1 C7' C8' 19.11(13)
C1' C7' C8' C9' 90.0(2)
C1 C7' C8' C9' -146.46(16)
C1' C7' C8' C2 -142.13(16)
C1 C7' C8' C2 -18.61(12)
C3 C2 C8' C9' 25.5(2)
C1 C2 C8' C9' 142.32(17)
C3 C2 C8' C7' -97.83(16)
C1 C2 C8' C7' 18.95(13)
C7' C8' C9' C14' -129.92(19)
C2 C8' C9' C14' 121.6(2)
C7' C8' C9' C10' 48.4(2)
C2 C8' C9' C10' -60.1(2)
C14' C9' C10' C11' -0.2(3)
C8' C9' C10' C11' -178.52(16)
C9' C10' C11' C12' 0.3(3)
C10' C11' C12' C13' -0.6(3)
C11' C12' C13' C14' 0.7(4)
C12' C13' C14' C9' -0.5(4)
C10' C9' C14' C13' 0.3(3)
C8' C9' C14' C13' 178.7(2)
